data_1506175
loop_
_publ_author_name
'Clark, Timothy B.'
'Woerpel, K. A.'

_publ_section_title
;
 Formation and reactivity of silacyclopropenes derived from siloxyalkynes:
 stereoselective formation of 1,2,4-triols.
;
_journal_issue 18
_journal_name_full 'Organic letters'
_journal_page_first 4109
_journal_page_last 4112
_journal_paper_doi 10.1021/ol061652g
_journal_volume 8
_journal_year 2006
_chemical_formula_sum 'C25 H42 O3 Si'
_chemical_formula_weight 418.68
_chemical_name_systematic
; 
 ? 
;
_space_group_IT_number 14
_symmetry_cell_setting monoclinic
_symmetry_space_group_name_Hall '-P 2ybc'
_symmetry_space_group_name_H-M 'P 1 21/c 1'
_atom_sites_solution_hydrogens difmap
_atom_sites_solution_primary direct
_atom_sites_solution_secondary difmap
_audit_creation_method SHELXTL
_cell_angle_alpha 90.00
_cell_angle_beta 100.610(2)
_cell_angle_gamma 90.00
_cell_formula_units_Z 4
_cell_length_a 9.8222(10)
_cell_length_b 15.7753(16)
_cell_length_c 17.0784(17)
_cell_measurement_temperature 168(2)
_cell_volume 2601.0(5)
_computing_cell_refinement 'Bruker SMART/SAINT'
_computing_data_collection 'Bruker SMART'
_computing_data_reduction 'Bruker SAINT'
_computing_molecular_graphics 'Bruker SHELXTL'
_computing_publication_material 'Bruker SHELXTL'
_computing_structure_refinement 'Bruker SHELXTL'
_computing_structure_solution 'Bruker SHELXTL'
_diffrn_ambient_temperature 168(2)
_diffrn_measured_fraction_theta_full 0.978
_diffrn_measured_fraction_theta_max 0.978
_diffrn_measurement_device_type 'CCD area detector'
_diffrn_measurement_method 'omega scans'
_diffrn_radiation_monochromator graphite
_diffrn_radiation_source 'sealed tube'
_diffrn_radiation_type MoK\a
_diffrn_radiation_wavelength 0.71073
_diffrn_reflns_av_R_equivalents 0.0253
_diffrn_reflns_av_sigmaI/netI 0.0204
_diffrn_reflns_limit_h_max 12
_diffrn_reflns_limit_h_min -13
_diffrn_reflns_limit_k_max 20
_diffrn_reflns_limit_k_min -20
_diffrn_reflns_limit_l_max 22
_diffrn_reflns_limit_l_min -22
_diffrn_reflns_number 27091
_diffrn_reflns_theta_full 28.31
_diffrn_reflns_theta_max 28.31
_diffrn_reflns_theta_min 1.77
_diffrn_standards_decay_% '< 1.0'
_diffrn_standards_interval_count 'initial 50 frames recollected'
_diffrn_standards_number '50 frames'
_exptl_absorpt_coefficient_mu 0.111
_exptl_absorpt_correction_T_max 0.9707
_exptl_absorpt_correction_T_min 0.9466
_exptl_absorpt_correction_type multi-scan
_exptl_absorpt_process_details 'Bruker SADABS'
_exptl_crystal_colour colorless
_exptl_crystal_density_diffrn 1.069
_exptl_crystal_density_meas ?
_exptl_crystal_density_method 'not measured'
_exptl_crystal_description irregular
_exptl_crystal_F_000 920
_exptl_crystal_size_max 0.50
_exptl_crystal_size_mid 0.31
_exptl_crystal_size_min 0.27
_refine_diff_density_max 0.387
_refine_diff_density_min -0.191
_refine_diff_density_rms 0.038
_refine_ls_extinction_method none
_refine_ls_goodness_of_fit_ref 1.062
_refine_ls_hydrogen_treatment refall
_refine_ls_matrix_type full
_refine_ls_number_parameters 430
_refine_ls_number_reflns 6326
_refine_ls_number_restraints 0
_refine_ls_restrained_S_all 1.062
_refine_ls_R_factor_all 0.0468
_refine_ls_R_factor_gt 0.0354
_refine_ls_shift/su_max 0.001
_refine_ls_shift/su_mean 0.000
_refine_ls_structure_factor_coef Fsqd
_refine_ls_weighting_details 'calc w=1/[\s^2^(Fo^2^)+(0.0423P)^2^+0.8641P] where P=(Fo^2^+2Fc^2^)/3'
_refine_ls_weighting_scheme calc
_refine_ls_wR_factor_gt 0.0878
_refine_ls_wR_factor_ref 0.0973
_reflns_number_gt 5255
_reflns_number_total 6326
_reflns_threshold_expression >2sigma(I)
_cod_data_source_file ol061652gsi20060705_023958.cif
_cod_data_source_block kaw68
_cod_depositor_comments
;
The following automatic conversions were performed:

'_symmetry_cell_setting' value 'Monoclinic' changed to 'monoclinic'
according to /home/saulius/struct/CIF-dictionaries/cif_core.dic
dictionary named 'cif_core.dic' version 2.4.1 from 2010-06-29.

Automatic conversion script
Id: cif_fix_values 1715 2011-07-08 13:25:40Z adriana 

The following automatic conversions were performed:

'_exptl_crystal_density_meas' value 'n/a' was changed to '?' - the
value is perceived as not measured.

Automatic conversion script
Id: cif_fix_values 3008 2015-01-20 13:52:24Z robertas 
;
_cod_original_sg_symbol_H-M P2(1)/c
_cod_database_code 1506175

loop_
_symmetry_equiv_pos_as_xyz
'x, y, z'
'-x, y+1/2, -z+1/2'
'-x, -y, -z'
'x, -y-1/2, z-1/2'

loop_
_atom_site_label
_atom_site_type_symbol
_atom_site_fract_x
_atom_site_fract_y
_atom_site_fract_z
_atom_site_U_iso_or_equiv
_atom_site_adp_type
_atom_site_occupancy
_atom_site_symmetry_multiplicity
_atom_site_calc_flag
Si1 Si 0.27458(3) 0.707379(19) 0.012808(18) 0.02018(8) Uani 1 1 d
O1 O 0.40136(8) 0.77215(5) 0.04861(5) 0.02354(17) Uani 1 1 d
O2 O 0.12775(8) 0.74227(5) 0.03378(5) 0.02340(17) Uani 1 1 d
O3 O 0.14978(9) 0.95384(5) -0.01791(5) 0.02886(19) Uani 1 1 d
C1 C 0.41222(11) 0.85964(7) 0.06890(7) 0.0204(2) Uani 1 1 d
C2 C 0.28147(11) 0.89145(7) 0.09964(6) 0.0199(2) Uani 1 1 d
C3 C 0.16202(11) 0.89468(7) 0.02815(7) 0.0209(2) Uani 1 1 d
C4 C 0.05980(11) 0.82125(7) 0.01471(7) 0.0221(2) Uani 1 1 d
C5 C -0.04941(12) 0.83312(8) 0.06686(8) 0.0260(2) Uani 1 1 d
C6 C -0.15542(13) 0.76157(9) 0.05882(8) 0.0303(3) Uani 1 1 d
C7 C -0.2471(2) 0.75673(18) -0.02217(11) 0.0631(6) Uani 1 1 d
C8 C 0.30225(12) 0.97903(7) 0.13918(7) 0.0253(2) Uani 1 1 d
C9 C 0.17764(12) 1.00829(8) 0.17372(7) 0.0261(2) Uani 1 1 d
C10 C 0.20165(15) 1.09297(9) 0.21686(9) 0.0380(3) Uani 1 1 d
C11 C 0.08004(19) 1.12055(12) 0.25387(12) 0.0506(4) Uani 1 1 d
C12 C 0.54334(11) 0.87307(7) 0.12957(6) 0.0208(2) Uani 1 1 d
C13 C 0.63500(12) 0.93713(8) 0.11881(7) 0.0252(2) Uani 1 1 d
C14 C 0.75307(13) 0.95260(9) 0.17586(8) 0.0316(3) Uani 1 1 d
C15 C 0.77966(13) 0.90377(9) 0.24392(8) 0.0349(3) Uani 1 1 d
C16 C 0.69006(14) 0.83902(10) 0.25486(8) 0.0361(3) Uani 1 1 d
C17 C 0.57201(13) 0.82341(8) 0.19809(7) 0.0282(3) Uani 1 1 d
C18 C 0.26182(12) 0.70014(8) -0.09911(7) 0.0271(2) Uani 1 1 d
C19 C 0.28563(18) 0.78865(10) -0.13130(8) 0.0390(3) Uani 1 1 d
C20 C 0.37094(15) 0.63999(11) -0.12247(9) 0.0396(3) Uani 1 1 d
C21 C 0.11742(14) 0.66846(10) -0.13915(9) 0.0371(3) Uani 1 1 d
C22 C 0.30977(14) 0.60719(8) 0.07311(8) 0.0317(3) Uani 1 1 d
C23 C 0.2185(2) 0.53300(10) 0.03650(12) 0.0520(4) Uani 1 1 d
C24 C 0.27805(19) 0.62544(9) 0.15672(9) 0.0406(3) Uani 1 1 d
C25 C 0.46343(18) 0.58254(11) 0.08299(10) 0.0455(4) Uani 1 1 d
H1 H 0.4196(14) 0.8924(9) 0.0199(8) 0.023(3) Uiso 1 1 d
H2 H 0.2613(14) 0.8487(9) 0.1382(8) 0.023(3) Uiso 1 1 d
H4 H 0.0148(14) 0.8227(9) -0.0421(8) 0.024(3) Uiso 1 1 d
H5A H -0.0959(15) 0.8875(10) 0.0534(9) 0.032(4) Uiso 1 1 d
H5B H 0.0000(16) 0.8372(10) 0.1225(9) 0.036(4) Uiso 1 1 d
H6A H -0.1049(16) 0.7065(10) 0.0708(9) 0.036(4) Uiso 1 1 d
H6B H -0.2140(15) 0.7695(10) 0.0983(9) 0.034(4) Uiso 1 1 d
H7A H -0.319(3) 0.7155(15) -0.0241(14) 0.085(7) Uiso 1 1 d
H7B H -0.193(2) 0.7439(13) -0.0628(13) 0.065(6) Uiso 1 1 d
H7C H -0.291(2) 0.8115(16) -0.0405(15) 0.089(8) Uiso 1 1 d
H8A H 0.3219(15) 1.0208(9) 0.0999(9) 0.030(4) Uiso 1 1 d
H8B H 0.3857(15) 0.9771(9) 0.1820(9) 0.031(4) Uiso 1 1 d
H9A H 0.1583(15) 0.9645(10) 0.2114(9) 0.036(4) Uiso 1 1 d
H9B H 0.0973(16) 1.0132(10) 0.1321(9) 0.035(4) Uiso 1 1 d
H10A H 0.285(2) 1.0900(12) 0.2560(12) 0.064(6) Uiso 1 1 d
H10B H 0.221(2) 1.1362(13) 0.1784(12) 0.064(6) Uiso 1 1 d
H11A H 0.095(2) 1.1757(13) 0.2790(12) 0.064(6) Uiso 1 1 d
H11B H 0.065(2) 1.0777(14) 0.2946(13) 0.067(6) Uiso 1 1 d
H11C H -0.005(2) 1.1247(14) 0.2140(13) 0.072(6) Uiso 1 1 d
H13 H 0.6186(15) 0.9709(9) 0.0724(9) 0.032(4) Uiso 1 1 d
H14 H 0.8161(17) 0.9975(11) 0.1665(9) 0.040(4) Uiso 1 1 d
H15 H 0.8602(17) 0.9165(11) 0.2837(10) 0.044(4) Uiso 1 1 d
H16 H 0.7078(18) 0.8055(11) 0.3017(11) 0.048(5) Uiso 1 1 d
H17 H 0.5124(16) 0.7766(10) 0.2056(9) 0.036(4) Uiso 1 1 d
H19A H 0.3804(19) 0.8075(11) -0.1117(11) 0.048(5) Uiso 1 1 d
H19B H 0.2738(18) 0.7870(11) -0.1896(12) 0.052(5) Uiso 1 1 d
H19C H 0.2204(18) 0.8319(11) -0.1181(10) 0.047(5) Uiso 1 1 d
H20A H 0.4656(18) 0.6568(10) -0.0981(10) 0.045(4) Uiso 1 1 d
H20B H 0.3633(18) 0.6407(11) -0.1812(11) 0.049(5) Uiso 1 1 d
H20C H 0.3551(19) 0.5799(12) -0.1071(11) 0.053(5) Uiso 1 1 d
H21A H 0.0429(17) 0.7061(10) -0.1279(10) 0.041(4) Uiso 1 1 d
H21B H 0.1129(18) 0.6676(11) -0.1984(11) 0.051(5) Uiso 1 1 d
H21C H 0.0981(19) 0.6105(12) -0.1218(11) 0.053(5) Uiso 1 1 d
H23A H 0.237(2) 0.5144(12) -0.0184(12) 0.062(6) Uiso 1 1 d
H23B H 0.119(2) 0.5469(11) 0.0308(11) 0.051(5) Uiso 1 1 d
H23C H 0.234(2) 0.4828(13) 0.0711(12) 0.062(6) Uiso 1 1 d
H24A H 0.3001(19) 0.5770(13) 0.1906(11) 0.058(5) Uiso 1 1 d
H24B H 0.3358(18) 0.6754(12) 0.1831(11) 0.051(5) Uiso 1 1 d
H24C H 0.177(2) 0.6368(12) 0.1551(11) 0.055(5) Uiso 1 1 d
H25A H 0.526(2) 0.6294(12) 0.1084(11) 0.058(5) Uiso 1 1 d
H25B H 0.479(2) 0.5329(13) 0.1174(12) 0.066(6) Uiso 1 1 d
H25C H 0.4919(19) 0.5694(12) 0.0310(11) 0.054(5) Uiso 1 1 d

loop_
_atom_site_aniso_label
_atom_site_aniso_U_11
_atom_site_aniso_U_22
_atom_site_aniso_U_33
_atom_site_aniso_U_23
_atom_site_aniso_U_13
_atom_site_aniso_U_12
Si1 0.01983(15) 0.02015(15) 0.02106(15) -0.00273(11) 0.00512(11) 0.00326(11)
O1 0.0189(4) 0.0240(4) 0.0275(4) -0.0056(3) 0.0037(3) 0.0032(3)
O2 0.0213(4) 0.0199(4) 0.0308(4) -0.0022(3) 0.0092(3) 0.0018(3)
O3 0.0288(4) 0.0266(4) 0.0301(4) 0.0063(3) 0.0026(3) 0.0046(3)
C1 0.0192(5) 0.0211(5) 0.0210(5) 0.0009(4) 0.0038(4) 0.0018(4)
C2 0.0184(5) 0.0198(5) 0.0213(5) 0.0000(4) 0.0034(4) 0.0027(4)
C3 0.0178(5) 0.0212(5) 0.0241(5) -0.0009(4) 0.0051(4) 0.0051(4)
C4 0.0188(5) 0.0230(5) 0.0241(5) -0.0014(4) 0.0032(4) 0.0028(4)
C5 0.0201(5) 0.0284(6) 0.0305(6) -0.0043(5) 0.0076(5) 0.0029(4)
C6 0.0237(6) 0.0347(7) 0.0345(7) -0.0007(5) 0.0106(5) -0.0011(5)
C7 0.0406(9) 0.1051(18) 0.0414(9) -0.0047(10) 0.0022(7) -0.0345(11)
C8 0.0233(5) 0.0224(5) 0.0297(6) -0.0051(5) 0.0036(5) 0.0013(4)
C9 0.0246(6) 0.0250(6) 0.0282(6) -0.0047(5) 0.0032(5) 0.0045(5)
C10 0.0359(7) 0.0348(7) 0.0421(8) -0.0170(6) 0.0046(6) 0.0019(6)
C11 0.0493(9) 0.0503(10) 0.0526(10) -0.0245(8) 0.0107(8) 0.0111(8)
C12 0.0181(5) 0.0234(5) 0.0211(5) -0.0016(4) 0.0045(4) 0.0044(4)
C13 0.0222(5) 0.0258(6) 0.0279(6) -0.0008(5) 0.0054(4) 0.0014(4)
C14 0.0217(6) 0.0336(7) 0.0394(7) -0.0100(5) 0.0054(5) -0.0023(5)
C15 0.0234(6) 0.0445(8) 0.0334(7) -0.0127(6) -0.0040(5) 0.0075(5)
C16 0.0362(7) 0.0448(8) 0.0242(6) 0.0023(5) -0.0024(5) 0.0096(6)
C17 0.0273(6) 0.0312(6) 0.0258(6) 0.0034(5) 0.0037(5) 0.0016(5)
C18 0.0245(6) 0.0348(6) 0.0218(5) -0.0060(5) 0.0039(4) 0.0027(5)
C19 0.0492(9) 0.0463(8) 0.0228(6) 0.0023(6) 0.0100(6) -0.0013(7)
C20 0.0313(7) 0.0564(9) 0.0318(7) -0.0159(6) 0.0077(5) 0.0083(6)
C21 0.0281(6) 0.0497(9) 0.0313(7) -0.0137(6) -0.0003(5) 0.0020(6)
C22 0.0427(7) 0.0209(5) 0.0311(6) -0.0005(5) 0.0057(5) 0.0052(5)
C23 0.0749(13) 0.0241(7) 0.0546(10) -0.0009(7) 0.0052(9) -0.0082(7)
C24 0.0616(10) 0.0298(7) 0.0334(7) 0.0087(6) 0.0166(7) 0.0026(7)
C25 0.0545(9) 0.0394(8) 0.0397(8) -0.0015(6) 0.0009(7) 0.0255(7)

loop_
_atom_type_symbol
_atom_type_description
_atom_type_scat_dispersion_real
_atom_type_scat_dispersion_imag
_atom_type_scat_source
C C 0.0033 0.0016 'International Tables Vol C Tables 4.2.6.8 and 6.1.1.4'
H H 0.0000 0.0000 'International Tables Vol C Tables 4.2.6.8 and 6.1.1.4'
O O 0.0106 0.0060 'International Tables Vol C Tables 4.2.6.8 and 6.1.1.4'
Si Si 0.0817 0.0704 'International Tables Vol C Tables 4.2.6.8 and 6.1.1.4'

loop_
_geom_angle_atom_site_label_1
_geom_angle_atom_site_label_2
_geom_angle_atom_site_label_3
_geom_angle
O1 Si1 O2 110.29(4)
O1 Si1 C22 105.59(5)
O2 Si1 C22 104.00(5)
O1 Si1 C18 108.55(5)
O2 Si1 C18 110.00(5)
C22 Si1 C18 118.18(6)
C1 O1 Si1 135.51(7)
C4 O2 Si1 129.57(7)
O1 C1 C12 108.61(9)
O1 C1 C2 111.43(9)
C12 C1 C2 112.04(9)
C3 C2 C8 109.96(9)
C3 C2 C1 107.49(9)
C8 C2 C1 112.79(9)
O3 C3 C4 120.27(10)
O3 C3 C2 120.87(10)
C4 C3 C2 118.84(9)
O2 C4 C3 111.30(9)
O2 C4 C5 108.93(9)
C3 C4 C5 109.47(9)
C6 C5 C4 113.47(10)
C7 C6 C5 113.77(13)
C9 C8 C2 113.05(10)
C10 C9 C8 112.89(11)
C11 C10 C9 112.97(13)
C13 C12 C17 119.01(11)
C13 C12 C1 120.18(10)
C17 C12 C1 120.78(10)
C12 C13 C14 120.80(12)
C15 C14 C13 119.75(12)
C14 C15 C16 120.00(12)
C15 C16 C17 120.43(13)
C16 C17 C12 120.00(12)
C19 C18 C20 108.00(12)
C19 C18 C21 108.96(12)
C20 C18 C21 108.26(11)
C19 C18 Si1 108.69(9)
C20 C18 Si1 112.26(9)
C21 C18 Si1 110.59(9)
C23 C22 C25 109.86(13)
C23 C22 C24 108.46(13)
C25 C22 C24 107.87(12)
C23 C22 Si1 112.48(10)
C25 C22 Si1 110.48(10)
C24 C22 Si1 107.54(9)

loop_
_geom_bond_atom_site_label_1
_geom_bond_atom_site_label_2
_geom_bond_distance
Si1 O1 1.6395(8)
Si1 O2 1.6436(8)
Si1 C22 1.8833(13)
Si1 C18 1.8958(12)
O1 C1 1.4223(13)
O2 C4 1.4225(13)
O3 C3 1.2122(14)
C1 C12 1.5118(15)
C1 C2 1.5572(15)
C2 C3 1.5304(15)
C2 C8 1.5349(15)
C3 C4 1.5224(16)
C4 C5 1.5266(16)
C5 C6 1.5246(17)
C6 C7 1.507(2)
C8 C9 1.5247(16)
C9 C10 1.5228(17)
C10 C11 1.515(2)
C12 C13 1.3879(16)
C12 C17 1.3932(16)
C13 C14 1.3920(17)
C14 C15 1.379(2)
C15 C16 1.383(2)
C16 C17 1.3896(18)
C18 C19 1.534(2)
C18 C20 1.5381(18)
C18 C21 1.5401(17)
C22 C23 1.536(2)
C22 C25 1.538(2)
C22 C24 1.5437(19)

loop_
_geom_torsion_atom_site_label_1
_geom_torsion_atom_site_label_2
_geom_torsion_atom_site_label_3
_geom_torsion_atom_site_label_4
_geom_torsion
O2 Si1 O1 C1 -24.94(11)
C22 Si1 O1 C1 -136.72(10)
C18 Si1 O1 C1 95.64(11)
O1 Si1 O2 C4 57.44(10)
C22 Si1 O2 C4 170.24(9)
C18 Si1 O2 C4 -62.27(10)
Si1 O1 C1 C12 156.24(8)
Si1 O1 C1 C2 32.36(14)
O1 C1 C2 C3 -71.34(11)
C12 C1 C2 C3 166.73(9)
O1 C1 C2 C8 167.29(9)
C12 C1 C2 C8 45.36(13)
C8 C2 C3 O3 42.65(14)
C1 C2 C3 O3 -80.47(12)
C8 C2 C3 C4 -138.55(10)
C1 C2 C3 C4 98.32(11)
Si1 O2 C4 C3 -43.09(13)
Si1 O2 C4 C5 -163.89(8)
O3 C3 C4 O2 141.07(10)
C2 C3 C4 O2 -37.73(13)
O3 C3 C4 C5 -98.46(12)
C2 C3 C4 C5 82.75(12)
O2 C4 C5 C6 -56.97(13)
C3 C4 C5 C6 -178.88(10)
C4 C5 C6 C7 -66.34(17)
C3 C2 C8 C9 63.40(13)
C1 C2 C8 C9 -176.64(10)
C2 C8 C9 C10 176.84(11)
C8 C9 C10 C11 -177.84(13)
O1 C1 C12 C13 130.78(11)
C2 C1 C12 C13 -105.69(12)
O1 C1 C12 C17 -51.23(13)
C2 C1 C12 C17 72.29(13)
C17 C12 C13 C14 -0.83(17)
C1 C12 C13 C14 177.19(10)
C12 C13 C14 C15 0.06(18)
C13 C14 C15 C16 0.8(2)
C14 C15 C16 C17 -0.9(2)
C15 C16 C17 C12 0.1(2)
C13 C12 C17 C16 0.77(18)
C1 C12 C17 C16 -177.24(11)
O1 Si1 C18 C19 -39.71(10)
O2 Si1 C18 C19 81.04(10)
C22 Si1 C18 C19 -159.81(9)
O1 Si1 C18 C20 79.69(11)
O2 Si1 C18 C20 -159.55(9)
C22 Si1 C18 C20 -40.40(12)
O1 Si1 C18 C21 -159.28(9)
O2 Si1 C18 C21 -38.53(11)
C22 Si1 C18 C21 80.62(11)
O1 Si1 C22 C23 -167.97(11)
O2 Si1 C22 C23 75.89(12)
C18 Si1 C22 C23 -46.35(14)
O1 Si1 C22 C25 -44.81(10)
O2 Si1 C22 C25 -160.95(9)
C18 Si1 C22 C25 76.81(11)
O1 Si1 C22 C24 72.68(11)
O2 Si1 C22 C24 -43.46(11)
C18 Si1 C22 C24 -165.70(10)
